data_7061777
loop_
_publ_author_name
'Sun, Haoyi'
'Zhao, Tingting'
'Liu, Lei'
'Mu, Xiaodong'
'Sun, Jingyong'

_publ_section_title
;
 Six new triterpenoids with anti-inflammatory activity from Gypsophila
 oldhamiana
;
_journal_issue 37
_journal_name_full 'New Journal of Chemistry'
_journal_page_first 17834
_journal_page_last 17840
_journal_paper_doi 10.1039/D2NJ02906E
_journal_volume 46
_journal_year 2022
_chemical_formula_sum 'C30 H46 O4'
_chemical_formula_weight 470.67
_space_group_crystal_system monoclinic
_space_group_IT_number 4
_space_group_name_Hall 'P 2yb'
_space_group_name_H-M_alt 'P 1 21 1'
_atom_sites_solution_hydrogens geom
_audit_block_doi 10.5517/ccdc.csd.cc2bt8wb
_audit_creation_method SHELXL-2014/7
_audit_update_record
;
2022-04-28 deposited with the CCDC.	2022-08-31 downloaded from the CCDC.
;
_cell_angle_alpha 90
_cell_angle_beta 93.505(7)
_cell_angle_gamma 90
_cell_formula_units_Z 2
_cell_length_a 7.4419(7)
_cell_length_b 11.3693(11)
_cell_length_c 14.9985(14)
_cell_measurement_temperature 296(2)
_cell_volume 1266.6(2)
_computing_structure_refinement 'SHELXL-2014/7 (Sheldrick, 2014)'
_diffrn_ambient_temperature 296(2)
_diffrn_measured_fraction_theta_full 0.961
_diffrn_measured_fraction_theta_max 0.961
_diffrn_radiation_type CuK\a
_diffrn_radiation_wavelength 1.54178
_diffrn_reflns_av_R_equivalents 0.1985
_diffrn_reflns_av_unetI/netI 0.2270
_diffrn_reflns_Laue_measured_fraction_full 0.961
_diffrn_reflns_Laue_measured_fraction_max 0.961
_diffrn_reflns_limit_h_max 8
_diffrn_reflns_limit_h_min -8
_diffrn_reflns_limit_k_max 13
_diffrn_reflns_limit_k_min -13
_diffrn_reflns_limit_l_max 17
_diffrn_reflns_limit_l_min -16
_diffrn_reflns_number 9188
_diffrn_reflns_point_group_measured_fraction_full 0.902
_diffrn_reflns_point_group_measured_fraction_max 0.902
_diffrn_reflns_theta_full 66.594
_diffrn_reflns_theta_max 66.594
_diffrn_reflns_theta_min 4.884
_exptl_absorpt_coefficient_mu 0.623
_exptl_crystal_density_diffrn 1.234
_exptl_crystal_F_000 516
_refine_diff_density_max 0.447
_refine_diff_density_min -0.652
_refine_diff_density_rms 0.121
_refine_ls_abs_structure_details
;
 Flack x determined using 564 quotients [(I+)-(I-)]/[(I+)+(I-)]
 (Parsons, Flack and Wagner, Acta Cryst. B69 (2013) 249-259).
;
_refine_ls_abs_structure_Flack -0.9(6)
_refine_ls_extinction_method none
_refine_ls_goodness_of_fit_ref 1.002
_refine_ls_hydrogen_treatment constr
_refine_ls_matrix_type full
_refine_ls_number_parameters 315
_refine_ls_number_reflns 4042
_refine_ls_number_restraints 1
_refine_ls_restrained_S_all 1.002
_refine_ls_R_factor_all 0.1795
_refine_ls_R_factor_gt 0.1099
_refine_ls_shift/su_max 1.875
_refine_ls_shift/su_mean 0.158
_refine_ls_structure_factor_coef Fsqd
_refine_ls_weighting_details 'w=1/[\s^2^(Fo^2^)+(0.1545P)^2^] where P=(Fo^2^+2Fc^2^)/3'
_refine_ls_weighting_scheme calc
_refine_ls_wR_factor_gt 0.2523
_refine_ls_wR_factor_ref 0.3047
_reflns_Friedel_coverage 0.780
_reflns_Friedel_fraction_full 0.836
_reflns_Friedel_fraction_max 0.836
_reflns_number_gt 2373
_reflns_number_total 4042
_reflns_threshold_expression 'I > 2\s(I)'
_cod_data_source_file d2nj02906e4.cif
_cod_data_source_block cu_2019112001_0m_a
_cod_depositor_comments 'Adding full bibliography for 7061777.cif.'
_cod_original_sg_symbol_H-M 'P 21'
_cod_database_code 7061777
_shelx_shelxl_version_number 2014/7
_shelx_space_group_comment
;
The symmetry employed for this shelxl refinement is uniquely defined
by the following loop, which should always be used as a source of
symmetry information in preference to the above space-group names.
They are only intended as comments.
;

loop_
_space_group_symop_operation_xyz
'x, y, z'
'-x, y+1/2, -z'

loop_
_atom_site_label
_atom_site_type_symbol
_atom_site_fract_x
_atom_site_fract_y
_atom_site_fract_z
_atom_site_U_iso_or_equiv
_atom_site_adp_type
_atom_site_occupancy
_atom_site_site_symmetry_order
_atom_site_calc_flag
_atom_site_refinement_flags_posn
_atom_site_refinement_flags_adp
_atom_site_refinement_flags_occupancy
_atom_site_disorder_assembly
_atom_site_disorder_group
O001 O 0.0853(9) 0.7733(7) 0.8906(6) 0.0214(18) Uani 1 1 d . . . . .
H001 H 0.1077 0.8439 0.8898 0.032 Uiso 1 1 calc R U . . .
O002 O -0.0310(9) 0.5029(7) 0.1556(5) 0.0190(18) Uani 1 1 d . . . . .
O003 O 0.3473(10) 0.7634(7) 0.8220(6) 0.026(2) Uani 1 1 d . . . . .
O004 O 0.3414(10) 0.3623(7) 0.2532(6) 0.025(2) Uani 1 1 d . . . . .
H004 H 0.4111 0.3200 0.2275 0.038 Uiso 1 1 calc R U . . .
C005 C 0.2090(12) 0.5611(10) 0.3660(8) 0.017(2) Uani 1 1 d . . . . .
H005 H 0.1891 0.4796 0.3842 0.021 Uiso 1 1 calc R U . . .
C006 C 0.3594(11) 0.5662(9) 0.5183(7) 0.012(2) Uani 1 1 d . . . . .
H006 H 0.3453 0.4805 0.5183 0.015 Uiso 1 1 calc R U . . .
C007 C 0.4988(13) 0.5628(11) 0.6745(8) 0.021(3) Uani 1 1 d . . . . .
H007 H 0.6003 0.5579 0.7137 0.026 Uiso 1 1 calc R U . . .
C008 C 0.0497(12) 0.6291(10) 0.3979(7) 0.016(2) Uani 1 1 d . . . . .
H00A H -0.0576 0.6111 0.3603 0.019 Uiso 1 1 calc R U . . .
H00B H 0.0724 0.7129 0.3943 0.019 Uiso 1 1 calc R U . . .
C009 C 0.1643(11) 0.5441(9) 0.6519(7) 0.014(2) Uani 1 1 d . . . . .
C00A C 0.3785(13) 0.4834(10) 0.2340(8) 0.018(2) Uani 1 1 d . . . . .
H00C H 0.3910 0.4928 0.1697 0.021 Uiso 1 1 calc R U . . .
C00B C 0.3857(12) 0.5989(10) 0.4181(7) 0.015(2) Uani 1 1 d . . . . .
C00C C 0.3399(13) 0.5197(10) 0.8096(8) 0.020(2) Uani 1 1 d . . . . .
H00D H 0.4507 0.5543 0.8369 0.023 Uiso 1 1 calc R U . . .
C00D C 0.0138(12) 0.6009(10) 0.7041(7) 0.016(2) Uani 1 1 d . . . . .
H00E H 0.0320 0.6854 0.7056 0.019 Uiso 1 1 calc R U . . .
H00F H -0.1013 0.5859 0.6722 0.019 Uiso 1 1 calc R U . . .
C00E C 0.0510(14) 0.4882(10) 0.2280(8) 0.020(3) Uani 1 1 d . . . . .
H00G H 0.0086 0.4303 0.2651 0.024 Uiso 1 1 calc R U . . .
C00F C 0.2158(13) 0.5566(10) 0.2621(7) 0.018(2) Uani 1 1 d . . . . .
C00G C 0.3404(13) 0.5450(9) 0.7090(7) 0.015(2) Uani 1 1 d . . . . .
C00H C 0.3592(14) 0.3591(10) 0.9316(8) 0.019(2) Uani 1 1 d . . . . .
C00I C 0.2175(13) 0.7138(11) 0.8540(7) 0.020(3) Uani 1 1 d . . . . .
C00J C 0.2049(13) 0.7474(10) 0.5785(8) 0.018(2) Uani 1 1 d . . . . .
H00H H 0.2461 0.7853 0.5263 0.027 Uiso 1 1 calc R U . . .
H00I H 0.2889 0.7618 0.6284 0.027 Uiso 1 1 calc R U . . .
H00J H 0.0890 0.7781 0.5912 0.027 Uiso 1 1 calc R U . . .
C00K C 0.0213(13) 0.5939(10) 0.4956(7) 0.016(2) Uani 1 1 d . . . . .
H00K H -0.0122 0.5115 0.4970 0.020 Uiso 1 1 calc R U . . .
H00L H -0.0784 0.6391 0.5164 0.020 Uiso 1 1 calc R U . . .
C00L C 0.1792(14) 0.5475(10) 0.9546(8) 0.021(2) Uani 1 1 d . . . . .
H00M H 0.2786 0.5859 0.9878 0.025 Uiso 1 1 calc R U . . .
H00N H 0.0683 0.5765 0.9773 0.025 Uiso 1 1 calc R U . . .
C00M C 0.5383(13) 0.5194(11) 0.3858(7) 0.020(3) Uani 1 1 d . . . . .
H00O H 0.6521 0.5444 0.4148 0.024 Uiso 1 1 calc R U . . .
H00P H 0.5168 0.4390 0.4039 0.024 Uiso 1 1 calc R U . . .
C00N C 0.1839(13) 0.5817(10) 0.8521(8) 0.019(2) Uani 1 1 d . . . . .
C00O C 0.4412(13) 0.7270(10) 0.4042(7) 0.019(2) Uani 1 1 d . . . . .
H00Q H 0.5098 0.7325 0.3522 0.028 Uiso 1 1 calc R U . . .
H00R H 0.5130 0.7537 0.4556 0.028 Uiso 1 1 calc R U . . .
H00S H 0.3354 0.7751 0.3961 0.028 Uiso 1 1 calc R U . . .
C00P C 0.1052(13) 0.4169(10) 0.6322(8) 0.018(2) Uani 1 1 d . . . . .
H00T H -0.0155 0.4166 0.6056 0.028 Uiso 1 1 calc R U . . .
H00U H 0.1093 0.3729 0.6869 0.028 Uiso 1 1 calc R U . . .
H00V H 0.1847 0.3818 0.5918 0.028 Uiso 1 1 calc R U . . .
C00Q C 0.5298(12) 0.5895(11) 0.5805(8) 0.020(2) Uani 1 1 d . . . . .
H00W H 0.6280 0.5414 0.5615 0.024 Uiso 1 1 calc R U . . .
H00X H 0.5647 0.6713 0.5755 0.024 Uiso 1 1 calc R U . . .
C00R C 0.0062(13) 0.5556(11) 0.8005(7) 0.019(2) Uani 1 1 d . . . . .
H00Y H -0.0915 0.5939 0.8292 0.023 Uiso 1 1 calc R U . . .
H H -0.0161 0.4716 0.8000 0.023 Uiso 1 1 calc R U . . .
C00S C 0.2094(14) 0.6774(9) 0.2167(8) 0.017(2) Uani 1 1 d . . . . .
H00Z H 0.3222 0.7170 0.2287 0.025 Uiso 1 1 calc R U . . .
HA H 0.1142 0.7234 0.2395 0.025 Uiso 1 1 calc R U . . .
HB H 0.1876 0.6675 0.1534 0.025 Uiso 1 1 calc R U . . .
C00T C 0.5526(13) 0.5229(10) 0.2850(8) 0.022(3) Uani 1 1 d . . . . .
H00 H 0.6504 0.4721 0.2691 0.026 Uiso 1 1 calc R U . . .
HC H 0.5810 0.6024 0.2671 0.026 Uiso 1 1 calc R U . . .
C00U C 0.5348(15) 0.4024(12) 0.9766(9) 0.028(3) Uani 1 1 d . . . . .
H0AA H 0.6334 0.3600 0.9534 0.042 Uiso 1 1 calc R U . . .
HD H 0.5340 0.3897 1.0398 0.042 Uiso 1 1 calc R U . . .
HE H 0.5484 0.4848 0.9649 0.042 Uiso 1 1 calc R U . . .
C00V C 0.1917(14) 0.4160(10) 0.9706(8) 0.021(2) Uani 1 1 d . . . . .
H1AA H 0.0841 0.3788 0.9439 0.025 Uiso 1 1 calc R U . . .
HF H 0.1954 0.4013 1.0344 0.025 Uiso 1 1 calc R U . . .
C00W C 0.3461(17) 0.2242(10) 0.9438(8) 0.028(3) Uani 1 1 d . . . . .
H2AA H 0.2331 0.1967 0.9173 0.041 Uiso 1 1 calc R U . . .
HG H 0.3542 0.2055 1.0063 0.041 Uiso 1 1 calc R U . . .
HH H 0.4429 0.1866 0.9153 0.041 Uiso 1 1 calc R U . . .
C00X C 0.1898(13) 0.6134(10) 0.5616(8) 0.017(2) Uani 1 1 d . . . . .
C00Y C 0.3484(14) 0.3856(10) 0.8313(8) 0.019(3) Uani 1 1 d . . . . .
H3AA H 0.2423 0.3477 0.8037 0.023 Uiso 1 1 calc R U . . .
HI H 0.4529 0.3520 0.8052 0.023 Uiso 1 1 calc R U . . .

loop_
_atom_site_aniso_label
_atom_site_aniso_U_11
_atom_site_aniso_U_22
_atom_site_aniso_U_33
_atom_site_aniso_U_23
_atom_site_aniso_U_13
_atom_site_aniso_U_12
O001 0.016(3) 0.028(4) 0.023(5) -0.002(4) 0.020(3) 0.002(3)
O002 0.013(3) 0.033(5) 0.012(5) 0.002(3) 0.007(3) 0.001(3)
O003 0.021(4) 0.033(5) 0.025(5) 0.001(4) 0.023(3) -0.006(3)
O004 0.019(4) 0.024(4) 0.035(6) 0.000(4) 0.021(3) -0.001(3)
C005 0.009(4) 0.022(5) 0.022(7) -0.002(5) 0.015(4) 0.003(4)
C006 0.010(4) 0.020(5) 0.007(6) 0.001(4) 0.009(4) -0.004(4)
C007 0.006(4) 0.042(7) 0.017(7) -0.003(5) 0.011(4) -0.004(4)
C008 0.005(4) 0.030(6) 0.014(7) -0.005(5) 0.010(4) -0.005(4)
C009 0.005(4) 0.020(6) 0.019(7) -0.002(4) 0.010(4) 0.002(4)
C00A 0.013(5) 0.028(6) 0.013(7) -0.005(5) 0.014(4) -0.001(4)
C00B 0.007(4) 0.024(5) 0.016(7) -0.007(5) 0.012(4) -0.004(4)
C00C 0.012(4) 0.034(6) 0.015(7) 0.004(5) 0.014(4) 0.005(4)
C00D 0.008(4) 0.034(6) 0.007(6) -0.004(5) 0.008(4) 0.001(4)
C00E 0.018(5) 0.027(6) 0.019(8) 0.000(5) 0.016(5) 0.002(4)
C00F 0.019(5) 0.024(5) 0.012(6) 0.001(5) 0.016(4) -0.002(4)
C00G 0.012(4) 0.028(6) 0.007(6) 0.004(5) 0.010(4) 0.004(4)
C00H 0.021(5) 0.026(6) 0.011(7) 0.007(5) 0.014(4) 0.002(4)
C00I 0.015(5) 0.038(7) 0.009(7) 0.001(5) 0.012(4) 0.002(4)
C00J 0.011(4) 0.032(6) 0.013(6) 0.005(5) 0.013(4) -0.001(4)
C00K 0.011(4) 0.028(6) 0.011(6) -0.001(5) 0.012(4) 0.001(4)
C00L 0.021(5) 0.030(6) 0.012(7) 0.006(5) 0.015(4) -0.003(4)
C00M 0.009(4) 0.042(7) 0.011(7) -0.002(5) 0.010(4) 0.004(4)
C00N 0.015(5) 0.027(6) 0.015(7) -0.002(5) 0.016(4) 0.001(4)
C00O 0.013(4) 0.040(7) 0.005(6) -0.001(5) 0.009(4) -0.005(4)
C00P 0.013(4) 0.029(6) 0.015(7) 0.004(5) 0.012(4) -0.006(4)
C00Q 0.008(4) 0.031(6) 0.023(7) -0.001(5) 0.015(4) -0.002(4)
C00R 0.015(4) 0.034(6) 0.010(6) -0.001(5) 0.013(4) 0.001(4)
C00S 0.017(5) 0.021(5) 0.014(7) -0.002(4) 0.015(4) 0.001(4)
C00T 0.016(5) 0.033(6) 0.018(7) -0.003(5) 0.015(4) 0.003(4)
C00U 0.029(6) 0.044(8) 0.013(7) 0.002(6) 0.011(5) 0.007(5)
C00V 0.020(5) 0.030(6) 0.014(7) 0.000(5) 0.014(4) 0.002(5)
C00W 0.043(7) 0.029(6) 0.014(7) -0.003(5) 0.024(5) 0.010(5)
C00X 0.012(5) 0.024(6) 0.017(7) 0.005(5) 0.014(4) -0.002(4)
C00Y 0.015(5) 0.034(7) 0.010(7) -0.006(5) 0.013(4) 0.000(4)

loop_
_atom_type_symbol
_atom_type_description
_atom_type_scat_dispersion_real
_atom_type_scat_dispersion_imag
_atom_type_scat_source
C C 0.0181 0.0091 'International Tables Vol C Tables 4.2.6.8 and 6.1.1.4'
H H 0.0000 0.0000 'International Tables Vol C Tables 4.2.6.8 and 6.1.1.4'
O O 0.0492 0.0322 'International Tables Vol C Tables 4.2.6.8 and 6.1.1.4'

loop_
_geom_angle_atom_site_label_1
_geom_angle_atom_site_label_2
_geom_angle_atom_site_label_3
_geom_angle
_geom_angle_site_symmetry_1
_geom_angle_site_symmetry_3
_geom_angle_publ_flag
C00I O001 H001 109.5 . . ?
C00A O004 H004 109.5 . . ?
C008 C005 C00B 110.8(9) . . ?
C008 C005 C00F 113.9(9) . . ?
C00B C005 C00F 115.7(8) . . ?
C008 C005 H005 105.1 . . ?
C00B C005 H005 105.1 . . ?
C00F C005 H005 105.1 . . ?
C00Q C006 C00X 110.2(9) . . ?
C00Q C006 C00B 113.0(8) . . ?
C00X C006 C00B 118.1(8) . . ?
C00Q C006 H006 104.7 . . ?
C00X C006 H006 104.7 . . ?
C00B C006 H006 104.7 . . ?
C00G C007 C00Q 126.6(10) . . ?
C00G C007 H007 116.7 . . ?
C00Q C007 H007 116.7 . . ?
C005 C008 C00K 108.8(9) . . ?
C005 C008 H00A 109.9 . . ?
C00K C008 H00A 109.9 . . ?
C005 C008 H00B 109.9 . . ?
C00K C008 H00B 109.9 . . ?
H00A C008 H00B 108.3 . . ?
C00G C009 C00P 110.0(8) . . ?
C00G C009 C00D 109.7(8) . . ?
C00P C009 C00D 106.5(8) . . ?
C00G C009 C00X 109.4(8) . . ?
C00P C009 C00X 110.6(9) . . ?
C00D C009 C00X 110.6(8) . . ?
O004 C00A C00T 110.4(10) . . ?
O004 C00A C00F 107.3(8) . . ?
C00T C00A C00F 111.0(9) . . ?
O004 C00A H00C 109.4 . . ?
C00T C00A H00C 109.4 . . ?
C00F C00A H00C 109.4 . . ?
C00O C00B C005 115.0(9) . . ?
C00O C00B C00M 107.6(8) . . ?
C005 C00B C00M 107.2(8) . . ?
C00O C00B C006 113.9(9) . . ?
C005 C00B C006 105.4(8) . . ?
C00M C00B C006 107.3(9) . . ?
C00N C00C C00G 111.7(9) . . ?
C00N C00C C00Y 112.7(9) . . ?
C00G C00C C00Y 112.7(9) . . ?
C00N C00C H00D 106.4 . . ?
C00G C00C H00D 106.4 . . ?
C00Y C00C H00D 106.4 . . ?
C00R C00D C009 113.9(9) . . ?
C00R C00D H00E 108.8 . . ?
C009 C00D H00E 108.8 . . ?
C00R C00D H00F 108.8 . . ?
C009 C00D H00F 108.8 . . ?
H00E C00D H00F 107.7 . . ?
O002 C00E C00F 125.4(10) . . ?
O002 C00E H00G 117.3 . . ?
C00F C00E H00G 117.3 . . ?
C00E C00F C00S 107.9(9) . . ?
C00E C00F C00A 105.3(9) . . ?
C00S C00F C00A 111.4(8) . . ?
C00E C00F C005 106.2(8) . . ?
C00S C00F C005 114.3(9) . . ?
C00A C00F C005 111.3(9) . . ?
C007 C00G C009 122.3(10) . . ?
C007 C00G C00C 117.8(9) . . ?
C009 C00G C00C 119.8(9) . . ?
C00U C00H C00Y 111.4(9) . . ?
C00U C00H C00W 109.1(10) . . ?
C00Y C00H C00W 108.1(10) . . ?
C00U C00H C00V 112.8(10) . . ?
C00Y C00H C00V 107.0(9) . . ?
C00W C00H C00V 108.2(9) . . ?
O003 C00I O001 122.6(11) . . ?
O003 C00I C00N 124.9(10) . . ?
O001 C00I C00N 112.5(9) . . ?
C00X C00J H00H 109.5 . . ?
C00X C00J H00I 109.5 . . ?
H00H C00J H00I 109.5 . . ?
C00X C00J H00J 109.5 . . ?
H00H C00J H00J 109.5 . . ?
H00I C00J H00J 109.5 . . ?
C008 C00K C00X 114.4(8) . . ?
C008 C00K H00K 108.7 . . ?
C00X C00K H00K 108.7 . . ?
C008 C00K H00L 108.7 . . ?
C00X C00K H00L 108.7 . . ?
H00K C00K H00L 107.6 . . ?
C00V C00L C00N 112.9(10) . . ?
C00V C00L H00M 109.0 . . ?
C00N C00L H00M 109.0 . . ?
C00V C00L H00N 109.0 . . ?
C00N C00L H00N 109.0 . . ?
H00M C00L H00N 107.8 . . ?
C00T C00M C00B 113.0(9) . . ?
C00T C00M H00O 109.0 . . ?
C00B C00M H00O 109.0 . . ?
C00T C00M H00P 109.0 . . ?
C00B C00M H00P 109.0 . . ?
H00O C00M H00P 107.8 . . ?
C00R C00N C00I 109.8(9) . . ?
C00R C00N C00C 110.9(9) . . ?
C00I C00N C00C 109.5(8) . . ?
C00R C00N C00L 112.0(8) . . ?
C00I C00N C00L 103.7(9) . . ?
C00C C00N C00L 110.6(9) . . ?
C00B C00O H00Q 109.5 . . ?
C00B C00O H00R 109.5 . . ?
H00Q C00O H00R 109.5 . . ?
C00B C00O H00S 109.5 . . ?
H00Q C00O H00S 109.5 . . ?
H00R C00O H00S 109.5 . . ?
C009 C00P H00T 109.5 . . ?
C009 C00P H00U 109.5 . . ?
H00T C00P H00U 109.5 . . ?
C009 C00P H00V 109.5 . . ?
H00T C00P H00V 109.5 . . ?
H00U C00P H00V 109.5 . . ?
C007 C00Q C006 111.8(8) . . ?
C007 C00Q H00W 109.3 . . ?
C006 C00Q H00W 109.3 . . ?
C007 C00Q H00X 109.3 . . ?
C006 C00Q H00X 109.3 . . ?
H00W C00Q H00X 107.9 . . ?
C00N C00R C00D 109.4(9) . . ?
C00N C00R H00Y 109.8 . . ?
C00D C00R H00Y 109.8 . . ?
C00N C00R H 109.8 . . ?
C00D C00R H 109.8 . . ?
H00Y C00R H 108.2 . . ?
C00F C00S H00Z 109.5 . . ?
C00F C00S HA 109.5 . . ?
H00Z C00S HA 109.5 . . ?
C00F C00S HB 109.5 . . ?
H00Z C00S HB 109.5 . . ?
HA C00S HB 109.5 . . ?
C00M C00T C00A 112.4(8) . . ?
C00M C00T H00 109.1 . . ?
C00A C00T H00 109.1 . . ?
C00M C00T HC 109.1 . . ?
C00A C00T HC 109.1 . . ?
H00 C00T HC 107.9 . . ?
C00H C00U H0AA 109.5 . . ?
C00H C00U HD 109.5 . . ?
H0AA C00U HD 109.5 . . ?
C00H C00U HE 109.5 . . ?
H0AA C00U HE 109.5 . . ?
HD C00U HE 109.5 . . ?
C00L C00V C00H 113.3(9) . . ?
C00L C00V H1AA 108.9 . . ?
C00H C00V H1AA 108.9 . . ?
C00L C00V HF 108.9 . . ?
C00H C00V HF 108.9 . . ?
H1AA C00V HF 107.7 . . ?
C00H C00W H2AA 109.5 . . ?
C00H C00W HG 109.5 . . ?
H2AA C00W HG 109.5 . . ?
C00H C00W HH 109.5 . . ?
H2AA C00W HH 109.5 . . ?
HG C00W HH 109.5 . . ?
C00J C00X C006 110.9(8) . . ?
C00J C00X C00K 106.9(9) . . ?
C006 C00X C00K 109.1(9) . . ?
C00J C00X C009 111.2(9) . . ?
C006 C00X C009 109.2(8) . . ?
C00K C00X C009 109.6(8) . . ?
C00H C00Y C00C 113.3(9) . . ?
C00H C00Y H3AA 108.9 . . ?
C00C C00Y H3AA 108.9 . . ?
C00H C00Y HI 108.9 . . ?
C00C C00Y HI 108.9 . . ?
H3AA C00Y HI 107.7 . . ?

loop_
_geom_bond_atom_site_label_1
_geom_bond_atom_site_label_2
_geom_bond_distance
_geom_bond_site_symmetry_2
_geom_bond_publ_flag
O001 C00I 1.340(13) . ?
O001 H001 0.8200 . ?
O002 C00E 1.224(15) . ?
O003 C00I 1.240(13) . ?
O004 C00A 1.437(13) . ?
O004 H004 0.8200 . ?
C005 C008 1.517(13) . ?
C005 C00B 1.548(13) . ?
C005 C00F 1.564(16) . ?
C005 H005 0.9800 . ?
C006 C00Q 1.550(13) . ?
C006 C00X 1.551(13) . ?
C006 C00B 1.572(15) . ?
C006 H006 0.9800 . ?
C007 C00G 1.331(13) . ?
C007 C00Q 1.474(16) . ?
C007 H007 0.9300 . ?
C008 C00K 1.546(15) . ?
C008 H00A 0.9700 . ?
C008 H00B 0.9700 . ?
C009 C00G 1.522(13) . ?
C009 C00P 1.534(15) . ?
C009 C00D 1.546(12) . ?
C009 C00X 1.588(15) . ?
C00A C00T 1.530(15) . ?
C00A C00F 1.548(14) . ?
C00A H00C 0.9800 . ?
C00B C00O 1.532(15) . ?
C00B C00M 1.552(13) . ?
C00C C00N 1.530(13) . ?
C00C C00G 1.536(16) . ?
C00C C00Y 1.560(16) . ?
C00C H00D 0.9800 . ?
C00D C00R 1.539(15) . ?
C00D H00E 0.9700 . ?
C00D H00F 0.9700 . ?
C00E C00F 1.515(15) . ?
C00E H00G 0.9300 . ?
C00F C00S 1.533(15) . ?
C00H C00U 1.516(16) . ?
C00H C00Y 1.532(16) . ?
C00H C00W 1.549(16) . ?
C00H C00V 1.551(14) . ?
C00I C00N 1.522(16) . ?
C00J C00X 1.547(16) . ?
C00J H00H 0.9600 . ?
C00J H00I 0.9600 . ?
C00J H00J 0.9600 . ?
C00K C00X 1.566(15) . ?
C00K H00K 0.9700 . ?
C00K H00L 0.9700 . ?
C00L C00V 1.515(16) . ?
C00L C00N 1.589(16) . ?
C00L H00M 0.9700 . ?
C00L H00N 0.9700 . ?
C00M C00T 1.523(15) . ?
C00M H00O 0.9700 . ?
C00M H00P 0.9700 . ?
C00N C00R 1.520(14) . ?
C00O H00Q 0.9600 . ?
C00O H00R 0.9600 . ?
C00O H00S 0.9600 . ?
C00P H00T 0.9600 . ?
C00P H00U 0.9600 . ?
C00P H00V 0.9600 . ?
C00Q H00W 0.9700 . ?
C00Q H00X 0.9700 . ?
C00R H00Y 0.9700 . ?
C00R H 0.9700 . ?
C00S H00Z 0.9600 . ?
C00S HA 0.9600 . ?
C00S HB 0.9600 . ?
C00T H00 0.9700 . ?
C00T HC 0.9700 . ?
C00U H0AA 0.9600 . ?
C00U HD 0.9600 . ?
C00U HE 0.9600 . ?
C00V H1AA 0.9700 . ?
C00V HF 0.9700 . ?
C00W H2AA 0.9600 . ?
C00W HG 0.9600 . ?
C00W HH 0.9600 . ?
C00Y H3AA 0.9700 . ?
C00Y HI 0.9700 . ?
